data_2206958
loop_
_publ_author_name
'Shi, Jing Min'
'Chen, Ju Na'
'Liu, Lian Dong'

_publ_section_title
;
 Hexakis(4-nitropyridine <i>N</i>-oxide-\k<i>N</i>^1^)cobalt(II)
 bis(perchlorate)
;
_journal_coeditor_code HB6261
_journal_issue 10
_journal_name_full 'Acta Crystallographica Section E'
_journal_page_first m1935
_journal_page_last m1936
_journal_paper_doi 10.1107/S1600536805027807
_journal_volume 61
_journal_year 2005
_chemical_formula_iupac '[Co (C5 H4 N2 O3)6] (Cl O4)2'
_chemical_formula_moiety 'C30 H24 Co N12 O18 2+, 2Cl O4 -'
_chemical_formula_sum 'C30 H24 Cl2 Co N12 O26'
_chemical_formula_weight 1098.44
_chemical_name_systematic
;
Hexakis(4-nitropyridine N-oxide-\kN^1^)cobalt(II) bis(perchlorate)
;
_space_group_IT_number 14
_symmetry_cell_setting monoclinic
_symmetry_space_group_name_Hall '-P 2yn'
_symmetry_space_group_name_H-M 'P 1 21/n 1'
_atom_sites_solution_hydrogens geom
_atom_sites_solution_primary direct
_atom_sites_solution_secondary difmap
_audit_creation_method SHELXL-97
_cell_angle_alpha 90.00
_cell_angle_beta 91.005(2)
_cell_angle_gamma 90.00
_cell_formula_units_Z 2
_cell_length_a 8.4969(12)
_cell_length_b 13.6406(19)
_cell_length_c 18.179(3)
_cell_measurement_reflns_used 5735
_cell_measurement_temperature 298(2)
_cell_measurement_theta_max 27.96
_cell_measurement_theta_min 2.63
_cell_volume 2106.7(5)
_computing_cell_refinement SMART
_computing_data_collection 'SMART (Bruker, 1997)'
_computing_data_reduction 'SAINT (Bruker, 1997)'
_computing_molecular_graphics SHELXTL
_computing_publication_material SHELXTL
_computing_structure_refinement SHELXTL
_computing_structure_solution 'SHELXTL (Sheldrick, 2001)'
_diffrn_ambient_temperature 298(2)
_diffrn_measured_fraction_theta_full 0.978
_diffrn_measured_fraction_theta_max 0.978
_diffrn_measurement_device_type 'Bruker SMART CCD'
_diffrn_measurement_method '\f and \w'
_diffrn_radiation_monochromator graphite
_diffrn_radiation_source 'fine-focus sealed tube'
_diffrn_radiation_type MoK\a
_diffrn_radiation_wavelength 0.71073
_diffrn_reflns_av_R_equivalents 0.0408
_diffrn_reflns_av_sigmaI/netI 0.0380
_diffrn_reflns_limit_h_max 10
_diffrn_reflns_limit_h_min -10
_diffrn_reflns_limit_k_max 10
_diffrn_reflns_limit_k_min -17
_diffrn_reflns_limit_l_max 21
_diffrn_reflns_limit_l_min -23
_diffrn_reflns_number 12139
_diffrn_reflns_theta_full 26.99
_diffrn_reflns_theta_max 26.99
_diffrn_reflns_theta_min 2.24
_diffrn_standards_decay_% 0
_exptl_absorpt_coefficient_mu 0.646
_exptl_absorpt_correction_T_max 0.876
_exptl_absorpt_correction_T_min 0.747
_exptl_absorpt_correction_type multi-scan
_exptl_absorpt_process_details '(SADABS; Sheldrick, 1996)'
_exptl_crystal_colour red
_exptl_crystal_density_diffrn 1.732
_exptl_crystal_density_method 'not measured'
_exptl_crystal_description prism
_exptl_crystal_F_000 1114
_exptl_crystal_size_max 0.48
_exptl_crystal_size_mid 0.23
_exptl_crystal_size_min 0.21
_refine_diff_density_max 0.957
_refine_diff_density_min -0.635
_refine_ls_extinction_coef 0.0063(12)
_refine_ls_extinction_expression Fc^*^=kFc[1+0.001xFc^2^\l^3^/sin(2\q)]^-1/4^
_refine_ls_extinction_method SHELXL97
_refine_ls_goodness_of_fit_ref 1.098
_refine_ls_hydrogen_treatment constr
_refine_ls_matrix_type full
_refine_ls_number_parameters 323
_refine_ls_number_reflns 4487
_refine_ls_number_restraints 0
_refine_ls_restrained_S_all 1.098
_refine_ls_R_factor_all 0.0733
_refine_ls_R_factor_gt 0.0667
_refine_ls_shift/su_max 0.000
_refine_ls_shift/su_mean 0.000
_refine_ls_structure_factor_coef Fsqd
_refine_ls_weighting_details 'calc w = 1/[\s^2^(Fo^2^)+(0.0878P)^2^+2.72P] where P = (Fo^2^+2Fc^2^)/3'
_refine_ls_weighting_scheme calc
_refine_ls_wR_factor_gt 0.1757
_refine_ls_wR_factor_ref 0.1808
_reflns_number_gt 4006
_reflns_number_total 4487
_reflns_threshold_expression I>2\s(I)
_cod_data_source_file hb6261.cif
_cod_data_source_block I
_cod_depositor_comments
;
The following automatic conversions were performed:
'_symmetry_cell_setting' value 'Monoclinic' changed to 'monoclinic'
according to '/home/saulius/struct/CIF-dictionaries/cif_core.dic'
dictionary named 'cif_core.dic' version 2.4.1 from
2010-06-29.

'_geom_bond_publ_flag' value 'Yes' changed to 'yes' according
to '/home/saulius/struct/CIF-dictionaries/cif_core.dic' dictionary named
'cif_core.dic' version 2.4.1 from 2010-06-29 (3 times).

Automatic conversion script
Id: cif_fix_enum 1527 2010-12-29 10:47:43Z saulius 

The following automatic conversions were performed:

'_symmetry_cell_setting' value 'Monoclinic' changed to 'monoclinic'
according to /home/saulius/struct/CIF-dictionaries/cif_core.dic
dictionary named 'cif_core.dic' version 2.4.1 from
2010-06-29.

'_geom_bond_publ_flag' value 'Yes' changed to 'yes'
according to /home/saulius/struct/CIF-dictionaries/cif_core.dic
dictionary named 'cif_core.dic' version 2.4.1 from 2010-06-29 (3
times).

Automatic conversion script
Id: cif_fix_values 1715 2011-07-08 13:25:40Z adriana 
;
_cod_original_sg_symbol_H-M 'P 21/n'
_cod_database_code 2206958
_cod_database_fobs_code 2206958

loop_
_symmetry_equiv_pos_as_xyz
'x, y, z'
'-x+1/2, y+1/2, -z+1/2'
'-x, -y, -z'
'x-1/2, -y-1/2, z-1/2'

loop_
_atom_site_label
_atom_site_fract_x
_atom_site_fract_y
_atom_site_fract_z
_atom_site_U_iso_or_equiv
_atom_site_adp_type
_atom_site_calc_flag
_atom_site_refinement_flags
_atom_site_occupancy
_atom_site_type_symbol
Co1 0.5000 0.5000 0.5000 0.0321(2) Uani d S 1 Co
O6 0.5252(3) 0.52629(19) 0.39059(13) 0.0450(6) Uani d . 1 O
O7 0.7471(3) 0.51029(19) 0.51044(14) 0.0449(6) Uani d . 1 O
O3 0.5233(3) 0.34864(18) 0.48048(14) 0.0458(6) Uani d . 1 O
N4 0.4518(3) 0.4836(2) 0.33432(14) 0.0337(6) Uani d . 1 N
N5 0.4418(3) 0.2715(2) 0.50272(15) 0.0354(6) Uani d . 1 N
C8 0.3122(4) 0.4018(3) 0.21550(18) 0.0373(7) Uani d . 1 C
C6 0.3420(5) 0.5346(3) 0.2968(2) 0.0426(8) Uani d . 1 C
H5 0.3154 0.5975 0.3120 0.051 Uiso calc R 1 H
C11 0.3512(5) 0.2760(3) 0.5627(2) 0.0432(8) Uani d . 1 C
H9 0.3485 0.3329 0.5908 0.052 Uiso calc R 1 H
C5 0.8603(5) 0.3577(3) 0.4986(2) 0.0516(9) Uani d . 1 C
H2 0.8302 0.3424 0.5462 0.062 Uiso calc R 1 H
N6 0.8268(3) 0.4462(2) 0.47047(16) 0.0383(6) Uani d . 1 N
N3 0.2347(4) 0.3554(3) 0.15135(17) 0.0517(8) Uani d . 1 N
C14 0.3705(5) 0.1069(3) 0.4820(2) 0.0453(9) Uani d . 1 C
H11 0.3794 0.0490 0.4553 0.054 Uiso calc R 1 H
O5 0.1277(5) 0.3991(3) 0.12130(19) 0.0769(11) Uani d . 1 O
C13 0.2712(4) 0.1129(3) 0.5405(2) 0.0417(8) Uani d . 1 C
C15 0.4566(5) 0.1884(3) 0.46376(19) 0.0417(8) Uani d . 1 C
H12 0.5252 0.1860 0.4245 0.050 Uiso calc R 1 H
C1 0.8697(5) 0.4709(3) 0.4022(2) 0.0455(8) Uani d . 1 C
H3 0.8470 0.5332 0.3840 0.055 Uiso calc R 1 H
N1 0.1692(5) 0.0292(3) 0.5570(2) 0.0586(9) Uani d . 1 N
C10 0.4953(5) 0.3935(3) 0.3138(2) 0.0420(8) Uani d . 1 C
H8 0.5727 0.3602 0.3406 0.050 Uiso calc R 1 H
N2 1.0640(4) 0.2419(3) 0.3430(3) 0.0690(12) Uani d . 1 N
C2 0.9472(5) 0.4043(3) 0.3592(2) 0.0522(10) Uani d . 1 C
H4 0.9763 0.4205 0.3116 0.063 Uiso calc R 1 H
C9 0.4257(5) 0.3501(3) 0.25314(19) 0.0434(8) Uani d . 1 C
H7 0.4549 0.2876 0.2382 0.052 Uiso calc R 1 H
C7 0.2686(5) 0.4943(3) 0.2360(2) 0.0446(8) Uani d . 1 C
H6 0.1918 0.5288 0.2096 0.053 Uiso calc R 1 H
C12 0.2630(5) 0.1963(3) 0.5818(2) 0.0468(9) Uani d . 1 C
H10 0.1984 0.1989 0.6225 0.056 Uiso calc R 1 H
O4 0.2809(5) 0.2754(3) 0.1327(2) 0.0855(12) Uani d . 1 O
O2 0.0580(5) 0.0442(3) 0.5963(3) 0.0915(13) Uani d . 1 O
O1 0.2008(5) -0.0497(2) 0.5292(2) 0.0830(11) Uani d . 1 O
O9 1.0813(5) 0.2611(3) 0.2787(3) 0.1001(15) Uani d . 1 O
C4 0.9382(5) 0.2897(3) 0.4578(3) 0.0562(10) Uani d . 1 C
H1 0.9623 0.2283 0.4772 0.067 Uiso calc R 1 H
C3 0.9803(4) 0.3141(3) 0.3876(2) 0.0494(9) Uani d . 1 C
O8 1.1109(5) 0.1680(3) 0.3734(3) 0.1064(16) Uani d . 1 O
Cl1 0.67662(12) 0.11903(7) 0.27260(6) 0.0518(3) Uani d . 1 Cl
O11 0.8207(13) 0.0994(9) 0.2384(6) 0.079(4) Uiso d P 0.399(13) O
O11' 0.7986(12) 0.0534(9) 0.2631(6) 0.115(3) Uiso d P 0.601(13) O
O10 0.6240(15) 0.1537(8) 0.2021(6) 0.074(3) Uiso d P 0.399(13) O
O10' 0.5538(9) 0.1341(5) 0.2145(3) 0.0673(19) Uiso d P 0.601(13) O
O12 0.7041(5) 0.2011(3) 0.3187(3) 0.0981(13) Uani d . 1 O
O13 0.541(3) 0.102(2) 0.3076(13) 0.183(9) Uiso d P 0.399(13) O
O13' 0.6015(9) 0.0451(6) 0.3185(4) 0.086(3) Uiso d P 0.601(13) O

loop_
_atom_site_aniso_label
_atom_site_aniso_U_11
_atom_site_aniso_U_22
_atom_site_aniso_U_33
_atom_site_aniso_U_12
_atom_site_aniso_U_13
_atom_site_aniso_U_23
Co1 0.0433(4) 0.0284(3) 0.0246(3) -0.0059(2) 0.0014(2) -0.0057(2)
O6 0.0665(17) 0.0429(14) 0.0256(11) -0.0212(12) 0.0026(11) -0.0081(10)
O7 0.0482(14) 0.0444(15) 0.0422(14) -0.0044(11) -0.0012(11) -0.0098(11)
O3 0.0611(16) 0.0305(12) 0.0462(14) -0.0076(11) 0.0165(12) -0.0058(11)
N4 0.0448(15) 0.0317(14) 0.0247(13) -0.0093(12) 0.0051(11) -0.0045(10)
N5 0.0406(15) 0.0298(14) 0.0359(14) -0.0004(12) 0.0001(11) -0.0030(11)
C8 0.0450(19) 0.0372(17) 0.0295(15) -0.0080(14) 0.0008(13) -0.0030(13)
C6 0.056(2) 0.0301(16) 0.0417(18) -0.0003(15) 0.0029(16) -0.0078(14)
C11 0.057(2) 0.0292(17) 0.0440(19) -0.0006(15) 0.0115(16) -0.0069(14)
C5 0.053(2) 0.051(2) 0.050(2) -0.0029(18) -0.0016(17) 0.0133(18)
N6 0.0359(14) 0.0368(15) 0.0422(15) -0.0068(12) -0.0033(12) 0.0018(12)
N3 0.068(2) 0.053(2) 0.0336(15) -0.0134(17) -0.0078(15) -0.0053(15)
C14 0.058(2) 0.0312(18) 0.047(2) 0.0023(16) -0.0061(17) -0.0096(15)
O5 0.092(3) 0.075(2) 0.062(2) -0.011(2) -0.0390(19) 0.0014(17)
C13 0.0434(19) 0.0322(17) 0.049(2) -0.0039(14) -0.0063(15) 0.0058(15)
C15 0.054(2) 0.0332(18) 0.0377(17) 0.0020(15) 0.0026(15) -0.0054(14)
C1 0.044(2) 0.043(2) 0.049(2) -0.0024(16) 0.0065(16) 0.0116(17)
N1 0.063(2) 0.0436(19) 0.069(2) -0.0110(17) -0.0052(19) 0.0054(18)
C10 0.049(2) 0.0381(18) 0.0392(18) 0.0042(15) -0.0037(15) -0.0054(14)
N2 0.0410(19) 0.060(2) 0.106(4) -0.0054(18) 0.016(2) -0.022(2)
C2 0.048(2) 0.057(2) 0.052(2) -0.0048(18) 0.0135(17) 0.0056(19)
C9 0.057(2) 0.0360(18) 0.0369(17) 0.0023(16) 0.0002(15) -0.0125(14)
C7 0.050(2) 0.0406(19) 0.043(2) 0.0000(16) -0.0049(16) 0.0014(15)
C12 0.054(2) 0.0399(19) 0.047(2) -0.0015(17) 0.0119(17) -0.0018(16)
O4 0.125(3) 0.068(2) 0.063(2) 0.004(2) -0.022(2) -0.0380(18)
O2 0.074(2) 0.072(2) 0.129(4) -0.022(2) 0.035(2) 0.001(2)
O1 0.112(3) 0.0388(17) 0.099(3) -0.0250(19) 0.010(2) -0.0065(18)
O9 0.113(3) 0.076(3) 0.114(3) -0.019(2) 0.070(3) -0.023(2)
C4 0.051(2) 0.041(2) 0.076(3) 0.0033(18) -0.002(2) 0.011(2)
C3 0.0309(17) 0.047(2) 0.070(3) -0.0039(16) 0.0031(16) -0.0067(19)
O8 0.096(3) 0.084(3) 0.138(4) 0.049(3) -0.019(3) -0.029(3)
Cl1 0.0539(6) 0.0474(6) 0.0542(6) 0.0061(4) 0.0088(4) -0.0148(4)
O12 0.106(3) 0.082(3) 0.107(3) 0.002(2) 0.000(2) -0.044(2)

loop_
_atom_type_symbol
_atom_type_description
_atom_type_scat_dispersion_real
_atom_type_scat_dispersion_imag
_atom_type_scat_source
C C 0.0033 0.0016 'International Tables Vol C Tables 4.2.6.8 and 6.1.1.4'
H H 0.0000 0.0000 'International Tables Vol C Tables 4.2.6.8 and 6.1.1.4'
N N 0.0061 0.0033 'International Tables Vol C Tables 4.2.6.8 and 6.1.1.4'
O O 0.0106 0.0060 'International Tables Vol C Tables 4.2.6.8 and 6.1.1.4'
Co Co 0.3494 0.9721 'International Tables Vol C Tables 4.2.6.8 and 6.1.1.4'
Cl Cl 0.1484 0.1585 'International Tables Vol C Tables 4.2.6.8 and 6.1.1.4'

loop_
_geom_angle_atom_site_label_1
_geom_angle_atom_site_label_2
_geom_angle_atom_site_label_3
_geom_angle_site_symmetry_1
_geom_angle_site_symmetry_3
_geom_angle
_geom_angle_publ_flag
O6 Co1 O6 3_666 . 180.0 ?
O6 Co1 O3 3_666 3_666 89.79(10) ?
O6 Co1 O3 . 3_666 90.21(10) ?
O6 Co1 O3 3_666 . 90.21(10) ?
O6 Co1 O3 . . 89.79(10) ?
O3 Co1 O3 3_666 . 180.0 ?
O6 Co1 O7 3_666 3_666 87.39(11) ?
O6 Co1 O7 . 3_666 92.61(11) ?
O3 Co1 O7 3_666 3_666 89.09(10) ?
O3 Co1 O7 . 3_666 90.91(10) ?
O6 Co1 O7 3_666 . 92.61(11) ?
O6 Co1 O7 . . 87.39(11) ?
O3 Co1 O7 3_666 . 90.91(10) ?
O3 Co1 O7 . . 89.09(10) ?
O7 Co1 O7 3_666 . 180.0 ?
Co1 O6 N4 . . 128.39(19) y
Co1 O7 N6 . . 115.01(19) y
Co1 O3 N5 . . 132.5(2) y
O6 N4 C10 . . 119.4(3) ?
O6 N4 C6 . . 118.6(3) ?
C10 N4 C6 . . 121.9(3) ?
O3 N5 C15 . . 117.0(3) ?
O3 N5 C11 . . 121.3(3) ?
C15 N5 C11 . . 121.7(3) ?
C9 C8 C7 . . 122.1(3) ?
C9 C8 N3 . . 118.4(3) ?
C7 C8 N3 . . 119.5(3) ?
N4 C6 C7 . . 120.2(3) ?
N4 C6 H5 . . 119.9 ?
C7 C6 H5 . . 119.9 ?
N5 C11 C12 . . 119.5(3) ?
N5 C11 H9 . . 120.2 ?
C12 C11 H9 . . 120.2 ?
N6 C5 C4 . . 120.5(4) ?
N6 C5 H2 . . 119.8 ?
C4 C5 H2 . . 119.8 ?
O7 N6 C5 . . 119.4(3) ?
O7 N6 C1 . . 119.3(3) ?
C5 N6 C1 . . 121.3(3) ?
O5 N3 O4 . . 124.2(4) ?
O5 N3 C8 . . 117.9(4) ?
O4 N3 C8 . . 117.8(4) ?
C13 C14 C15 . . 118.4(3) ?
C13 C14 H11 . . 120.8 ?
C15 C14 H11 . . 120.8 ?
C12 C13 C14 . . 120.9(3) ?
C12 C13 N1 . . 120.0(4) ?
C14 C13 N1 . . 119.1(3) ?
N5 C15 C14 . . 120.0(3) ?
N5 C15 H12 . . 120.0 ?
C14 C15 H12 . . 120.0 ?
N6 C1 C2 . . 120.0(4) ?
N6 C1 H3 . . 120.0 ?
C2 C1 H3 . . 120.0 ?
O2 N1 O1 . . 124.9(4) ?
O2 N1 C13 . . 117.3(4) ?
O1 N1 C13 . . 117.8(4) ?
N4 C10 C9 . . 120.1(3) ?
N4 C10 H8 . . 119.9 ?
C9 C10 H8 . . 119.9 ?
O9 N2 O8 . . 125.2(5) ?
O9 N2 C3 . . 117.2(5) ?
O8 N2 C3 . . 117.6(5) ?
C3 C2 C1 . . 118.6(4) ?
C3 C2 H4 . . 120.7 ?
C1 C2 H4 . . 120.7 ?
C8 C9 C10 . . 117.9(3) ?
C8 C9 H7 . . 121.1 ?
C10 C9 H7 . . 121.1 ?
C8 C7 C6 . . 117.8(4) ?
C8 C7 H6 . . 121.1 ?
C6 C7 H6 . . 121.1 ?
C13 C12 C11 . . 119.2(3) ?
C13 C12 H10 . . 120.4 ?
C11 C12 H10 . . 120.4 ?
C5 C4 C3 . . 118.5(4) ?
C5 C4 H1 . . 120.8 ?
C3 C4 H1 . . 120.8 ?
C2 C3 C4 . . 121.1(4) ?
C2 C3 N2 . . 119.7(4) ?
C4 C3 N2 . . 119.2(4) ?
O13 Cl1 O11' . . 126.7(15) ?
O13 Cl1 O11 . . 159.1(14) ?
O11' Cl1 O11 . . 33.1(5) ?
O13 Cl1 O12 . . 89.4(10) ?
O11' Cl1 O12 . . 118.0(5) ?
O11 Cl1 O12 . . 106.1(5) ?
O13 Cl1 O10 . . 102.9(11) ?
O11' Cl1 O10 . . 109.0(7) ?
O11 Cl1 O10 . . 85.9(8) ?
O12 Cl1 O10 . . 108.3(5) ?
O13 Cl1 O13' . . 39.3(11) ?
O11' Cl1 O13' . . 87.7(7) ?
O11 Cl1 O13' . . 120.8(7) ?
O12 Cl1 O13' . . 106.1(4) ?
O10 Cl1 O13' . . 127.3(6) ?
O13 Cl1 O10' . . 76.3(10) ?
O11' Cl1 O10' . . 121.3(5) ?
O11 Cl1 O10' . . 108.5(6) ?
O12 Cl1 O10' . . 114.7(3) ?
O10 Cl1 O10' . . 27.5(4) ?
O13' Cl1 O10' . . 101.1(4) ?

loop_
_geom_bond_atom_site_label_1
_geom_bond_atom_site_label_2
_geom_bond_site_symmetry_2
_geom_bond_distance
_geom_bond_publ_flag
Co1 O6 3_666 2.036(2) ?
Co1 O6 . 2.036(2) yes
Co1 O3 3_666 2.105(2) ?
Co1 O3 . 2.105(2) yes
Co1 O7 3_666 2.109(3) ?
Co1 O7 . 2.109(3) yes
O6 N4 . 1.324(3) ?
O7 N6 . 1.330(4) ?
O3 N5 . 1.327(4) ?
N4 C10 . 1.337(4) ?
N4 C6 . 1.341(5) ?
N5 C15 . 1.344(4) ?
N5 C11 . 1.347(4) ?
C8 C9 . 1.368(5) ?
C8 C7 . 1.369(5) ?
C8 N3 . 1.472(4) ?
C6 C7 . 1.375(5) ?
C6 H5 . 0.9300 ?
C11 C12 . 1.369(5) ?
C11 H9 . 0.9300 ?
C5 N6 . 1.340(5) ?
C5 C4 . 1.366(6) ?
C5 H2 . 0.9300 ?
N6 C1 . 1.343(5) ?
N3 O5 . 1.209(5) ?
N3 O4 . 1.211(5) ?
C14 C13 . 1.371(6) ?
C14 C15 . 1.375(5) ?
C14 H11 . 0.9300 ?
C13 C12 . 1.367(5) ?
C13 N1 . 1.467(5) ?
C15 H12 . 0.9300 ?
C1 C2 . 1.374(6) ?
C1 H3 . 0.9300 ?
N1 O2 . 1.212(5) ?
N1 O1 . 1.220(5) ?
C10 C9 . 1.376(5) ?
C10 H8 . 0.9300 ?
N2 O9 . 1.210(6) ?
N2 O8 . 1.214(6) ?
N2 C3 . 1.468(6) ?
C2 C3 . 1.363(6) ?
C2 H4 . 0.9300 ?
C9 H7 . 0.9300 ?
C7 H6 . 0.9300 ?
C12 H10 . 0.9300 ?
C4 C3 . 1.372(6) ?
C4 H1 . 0.9300 ?
Cl1 O13 . 1.35(2) ?
Cl1 O11' . 1.383(10) ?
Cl1 O11 . 1.409(11) ?
Cl1 O12 . 1.416(4) ?
Cl1 O10 . 1.431(10) ?
Cl1 O13' . 1.463(8) ?
Cl1 O10' . 1.486(6) ?

loop_
_geom_torsion_atom_site_label_1
_geom_torsion_atom_site_label_2
_geom_torsion_atom_site_label_3
_geom_torsion_atom_site_label_4
_geom_torsion_site_symmetry_1
_geom_torsion
O3 Co1 O6 N4 3_666 -131.1(3)
O3 Co1 O6 N4 . 48.9(3)
O7 Co1 O6 N4 3_666 -42.0(3)
O7 Co1 O6 N4 . 138.0(3)
O6 Co1 O7 N6 3_666 120.7(2)
O6 Co1 O7 N6 . -59.3(2)
O3 Co1 O7 N6 3_666 -149.5(2)
O3 Co1 O7 N6 . 30.5(2)
O6 Co1 O3 N5 3_666 46.9(3)
O6 Co1 O3 N5 . -133.1(3)
O7 Co1 O3 N5 3_666 -40.5(3)
O7 Co1 O3 N5 . 139.5(3)
Co1 O6 N4 C10 . -76.4(4)
Co1 O6 N4 C6 . 107.5(3)
Co1 O3 N5 C15 . 160.6(3)
Co1 O3 N5 C11 . -20.9(5)
O6 N4 C6 C7 . 177.0(3)
C10 N4 C6 C7 . 1.0(5)
O3 N5 C11 C12 . 176.9(3)
C15 N5 C11 C12 . -4.6(6)
Co1 O7 N6 C5 . -87.9(3)
Co1 O7 N6 C1 . 90.9(3)
C4 C5 N6 O7 . 178.2(4)
C4 C5 N6 C1 . -0.6(6)
C9 C8 N3 O5 . 175.4(4)
C7 C8 N3 O5 . -4.2(5)
C9 C8 N3 O4 . -3.7(6)
C7 C8 N3 O4 . 176.7(4)
C15 C14 C13 C12 . -2.9(6)
C15 C14 C13 N1 . 175.1(3)
O3 N5 C15 C14 . -177.3(3)
C11 N5 C15 C14 . 4.2(6)
C13 C14 C15 N5 . -0.3(6)
O7 N6 C1 C2 . -177.6(3)
C5 N6 C1 C2 . 1.2(6)
C12 C13 N1 O2 . 15.5(6)
C14 C13 N1 O2 . -162.6(4)
C12 C13 N1 O1 . -165.6(4)
C14 C13 N1 O1 . 16.3(6)
O6 N4 C10 C9 . -176.7(3)
C6 N4 C10 C9 . -0.7(5)
N6 C1 C2 C3 . -0.7(6)
C7 C8 C9 C10 . 0.7(6)
N3 C8 C9 C10 . -178.8(3)
N4 C10 C9 C8 . -0.1(6)
C9 C8 C7 C6 . -0.5(6)
N3 C8 C7 C6 . 179.1(3)
N4 C6 C7 C8 . -0.4(6)
C14 C13 C12 C11 . 2.5(6)
N1 C13 C12 C11 . -175.6(4)
N5 C11 C12 C13 . 1.3(6)
N6 C5 C4 C3 . -0.4(6)
C1 C2 C3 C4 . -0.2(6)
C1 C2 C3 N2 . -179.5(4)
C5 C4 C3 C2 . 0.8(6)
C5 C4 C3 N2 . -179.9(4)
O9 N2 C3 C2 . -9.9(6)
O8 N2 C3 C2 . 169.8(4)
O9 N2 C3 C4 . 170.8(4)
O8 N2 C3 C4 . -9.5(6)
